data_7714643
loop_
_publ_author_name
'Bedi, Vaibhav'
'Mandal, Dipendu'
'Hussain, Zahid'
'Chen, Shi-Ming'
'Wu, Yile'
'Qu, Zheng-Wang'
'Grimme, Stefan'
'Stephan, Douglas W.'

_publ_section_title
;
 The impact of Lewis acid variation on reactions with di-<i>tert</i>-butyl
 diazo diesters.
;
_journal_issue 2
_journal_name_full 'Dalton transactions (Cambridge, England : 2003)'
_journal_page_first 439
_journal_page_last 443
_journal_paper_doi 10.1039/d3dt03506a
_journal_volume 53
_journal_year 2024
_chemical_formula_moiety 'C13 H23 B N O2'
_chemical_formula_sum 'C13 H23 B N O2'
_chemical_formula_weight 236.157
_space_group_crystal_system monoclinic
_space_group_IT_number 15
_space_group_name_Hall '-C 2yc'
_space_group_name_H-M_alt 'C 1 2/c 1'
_symmetry_Int_Tables_number 15
_audit_creation_date 2023-09-26
_audit_creation_method
;
Olex2 1.5
(compiled 2023.08.24 svn.re1ec1418 for OlexSys, GUI svn.r6817)
;
_audit_update_record
;
2023-10-19 deposited with the CCDC.	2023-11-30 downloaded from the CCDC.
;
_cell_angle_alpha 90
_cell_angle_beta 93.667(8)
_cell_angle_gamma 90
_cell_formula_units_Z 8
_cell_length_a 18.1833(14)
_cell_length_b 12.0913(14)
_cell_length_c 12.3509(12)
_cell_measurement_reflns_used 6252
_cell_measurement_temperature 150.01
_cell_measurement_theta_max 27.52
_cell_measurement_theta_min 2.24
_cell_volume 2709.9(5)
_computing_cell_refinement 'SAINT V8.38A (Bruker, 2018)'
_computing_data_reduction 'SAINT V8.38A (Bruker, 2018)'
_computing_molecular_graphics 'Olex2 1.5 (Dolomanov et al., 2009)'
_computing_publication_material 'Olex2 1.5 (Dolomanov et al., 2009)'
_computing_structure_refinement 'olex2.refine 1.5 (Bourhis et al., 2015)'
_diffrn_ambient_temperature 150.01
_diffrn_measured_fraction_theta_full 0.9992
_diffrn_measured_fraction_theta_max 0.9992
_diffrn_measurement_device_type 'Bruker APEX-II CCD'
_diffrn_measurement_method '\f and \w scans'
_diffrn_radiation_monochromator graphite
_diffrn_radiation_type 'Mo K\a'
_diffrn_radiation_wavelength 0.71073
_diffrn_reflns_av_R_equivalents 0.0470
_diffrn_reflns_av_unetI/netI 0.0321
_diffrn_reflns_Laue_measured_fraction_full 0.9992
_diffrn_reflns_Laue_measured_fraction_max 0.9992
_diffrn_reflns_limit_h_max 23
_diffrn_reflns_limit_h_min -23
_diffrn_reflns_limit_k_max 15
_diffrn_reflns_limit_k_min -15
_diffrn_reflns_limit_l_max 16
_diffrn_reflns_limit_l_min -16
_diffrn_reflns_number 25630
_diffrn_reflns_point_group_measured_fraction_full 0.9992
_diffrn_reflns_point_group_measured_fraction_max 0.9992
_diffrn_reflns_theta_full 24.9942
_diffrn_reflns_theta_max 24.99
_diffrn_reflns_theta_min 2.02
_diffrn_source_current 30.0
_diffrn_source_power 1.5
_diffrn_source_voltage 50.0
_diffrn_standards_number 0
_exptl_absorpt_coefficient_mu 0.075
_exptl_absorpt_correction_T_max 0.7456
_exptl_absorpt_correction_T_min 0.7126
_exptl_absorpt_correction_type none
_exptl_absorpt_process_details
;
SADABS-2016/2 (Bruker,2016/2) was used for absorption correction.
wR2(int) was 0.0714 before and 0.0479 after correction.
The Ratio of minimum to maximum transmission is 0.9557.
The \l/2 correction factor is Not present.
;
_exptl_crystal_density_diffrn 1.158
_exptl_crystal_description blocks
_exptl_crystal_F_000 1032.605
_exptl_crystal_size_max 0.3
_exptl_crystal_size_mid 0.1
_exptl_crystal_size_min 0.01
_refine_diff_density_max 0.6250
_refine_diff_density_min -0.2473
_refine_diff_density_rms 0.0537
_refine_ls_d_res_high 0.8410
_refine_ls_d_res_low 10.0621
_refine_ls_goodness_of_fit_ref 1.0796
_refine_ls_hydrogen_treatment constr
_refine_ls_matrix_type full
_refine_ls_number_constraints 34
_refine_ls_number_parameters 157
_refine_ls_number_reflns 2388
_refine_ls_number_restraints 0
_refine_ls_restrained_S_all 1.0796
_refine_ls_R_factor_all 0.0621
_refine_ls_R_factor_gt 0.0481
_refine_ls_shift/su_max -0.0004
_refine_ls_shift/su_mean 0.0001
_refine_ls_structure_factor_coef Fsqd
_refine_ls_weighting_details 'w=1/[\s^2^(Fo^2^)+(0.0546P)^2^+4.2702P] where P=(Fo^2^+2Fc^2^)/3'
_refine_ls_weighting_scheme calc
_refine_ls_wR_factor_gt 0.1201
_refine_ls_wR_factor_ref 0.1347
_reflns_Friedel_coverage 0.0
_reflns_limit_h_max 21
_reflns_limit_h_min -21
_reflns_limit_k_max 14
_reflns_limit_k_min 0
_reflns_limit_l_max 14
_reflns_limit_l_min 0
_reflns_number_gt 1922
_reflns_number_total 2388
_reflns_threshold_expression I>=2u(I)
_cod_data_source_file d3dt03506a2.cif
_cod_data_source_block 1
_cod_depositor_comments 'Adding full bibliography for 7714643--7714645.cif.'
_cod_database_code 7714643
_olex2_refinement_description
;
1. Fixed Uiso
 At 1.2 times of:
  All C(H) groups, All C(H,H) groups
 At 1.5 times of:
  All C(H,H,H) groups
2.a Ternary CH refined with riding coordinates:
 C5(H5), C7(H7)
2.b Secondary CH2 refined with riding coordinates:
 C6(H6a,H6b), C8(H8a,H8b), C11(H11a,H11b), C12(H12a,H12b), C13(H13a,H13b),
 C14(H14a,H14b)
2.c Idealised Me refined as rotating group:
 C9(H9a,H9b,H9c), C3(H3a,H3b,H3c), C2(H2a,H2b,H2c)
;
_olex2_submission_special_instructions 'No special instructions were received'

loop_
_space_group_symop_id
_space_group_symop_operation_xyz
1 x,y,z
2 -x,y,-z+1/2
3 -x,-y,-z
4 x,-y,z-1/2
5 x+1/2,y+1/2,z
6 -x+1/2,y+1/2,-z+1/2
7 -x+1/2,-y+1/2,-z
8 x+1/2,-y+1/2,z-1/2

loop_
_atom_site_label
_atom_site_type_symbol
_atom_site_fract_x
_atom_site_fract_y
_atom_site_fract_z
_atom_site_U_iso_or_equiv
_atom_site_adp_type
_atom_site_occupancy
_atom_site_refinement_flags_posn
O3 O 0.10258(7) 0.78169(12) 0.05210(11) 0.0295(4) Uani 1.000000 .
O1 O 0.15327(7) 0.66578(11) -0.06825(11) 0.0285(4) Uani 1.000000 .
C4 C 0.15916(10) 0.74216(15) 0.00397(14) 0.0184(4) Uani 1.000000 .
C5 C 0.23207(11) 0.65363(16) -0.23592(15) 0.0241(4) Uani 1.000000 .
H5 H 0.22284(11) 0.73387(16) -0.25100(15) 0.0289(5) Uiso 1.000000 R
C6 C 0.30828(11) 0.62286(18) -0.27387(17) 0.0300(5) Uani 1.000000 .
H6a H 0.30620(11) 0.62716(18) -0.35405(17) 0.0360(6) Uiso 1.000000 R
H6b H 0.34425(11) 0.67890(18) -0.24554(17) 0.0360(6) Uiso 1.000000 R
C7 C 0.24759(11) 0.50593(15) -0.08474(16) 0.0245(4) Uani 1.000000 .
H7 H 0.24840(11) 0.49386(15) -0.00457(16) 0.0294(5) Uiso 1.000000 R
C8 C 0.32320(12) 0.47494(17) -0.12345(18) 0.0324(5) Uani 1.000000 .
H8a H 0.36156(12) 0.50956(17) -0.07401(18) 0.0389(6) Uiso 1.000000 R
H8b H 0.32924(12) 0.39378(17) -0.11708(18) 0.0389(6) Uiso 1.000000 R
B10 B 0.23078(11) 0.63314(17) -0.10889(17) 0.0208(5) Uani 1.000000 .
C11 C 0.16816(12) 0.5855(2) -0.29112(18) 0.0387(6) Uani 1.000000 .
H11a H 0.12092(12) 0.6181(2) -0.27129(18) 0.0465(7) Uiso 1.000000 R
H11b H 0.17024(12) 0.5923(2) -0.37075(18) 0.0465(7) Uiso 1.000000 R
C12 C 0.18353(12) 0.43834(18) -0.13912(19) 0.0382(6) Uani 1.000000 .
H12a H 0.19448(12) 0.35869(18) -0.12884(19) 0.0458(7) Uiso 1.000000 R
H12b H 0.13818(12) 0.45477(18) -0.10185(19) 0.0458(7) Uiso 1.000000 R
C13 C 0.33697(12) 0.50867(19) -0.23966(19) 0.0364(5) Uani 1.000000 .
H13a H 0.31368(12) 0.45309(19) -0.28974(19) 0.0437(7) Uiso 1.000000 R
H13b H 0.39070(12) 0.50651(19) -0.24831(19) 0.0437(7) Uiso 1.000000 R
C14 C 0.16861(13) 0.4609(2) -0.2610(2) 0.0443(6) Uani 1.000000 .
H14a H 0.12033(13) 0.4285(2) -0.2852(2) 0.0532(8) Uiso 1.000000 R
H14b H 0.20680(13) 0.4231(2) -0.3011(2) 0.0532(8) Uiso 1.000000 R
N1 N 0.22488(8) 0.77993(13) 0.03091(13) 0.0215(4) Uani 1.000000 .
C1 C 0.02543(10) 0.76506(16) 0.00562(15) 0.0236(4) Uani 1.000000 .
C9 C -0.01783(12) 0.8343(2) 0.0824(2) 0.0456(7) Uani 1.000000 .
H9a H -0.0122(8) 0.8028(9) 0.1556(4) 0.0684(10) Uiso 1.000000 GR
H9b H 0.0009(6) 0.9103(4) 0.0837(11) 0.0684(10) Uiso 1.000000 GR
H9c H -0.07007(19) 0.8344(12) 0.0574(8) 0.0684(10) Uiso 1.000000 GR
C3 C 0.01840(15) 0.8114(2) -0.10712(19) 0.0498(7) Uani 1.000000 .
H3a H 0.0368(10) 0.8876(6) -0.1063(3) 0.0747(11) Uiso 1.000000 GR
H3b H 0.0473(8) 0.7663(9) -0.1548(4) 0.0747(11) Uiso 1.000000 GR
H3c H -0.03350(19) 0.8106(15) -0.1339(6) 0.0747(11) Uiso 1.000000 GR
C2 C 0.00483(13) 0.6448(2) 0.0109(2) 0.0501(7) Uani 1.000000 .
H2a H 0.0345(7) 0.6022(3) -0.0378(11) 0.0752(10) Uiso 1.000000 GR
H2b H 0.0141(10) 0.6179(4) 0.0853(4) 0.0752(10) Uiso 1.000000 GR
H2c H -0.0475(3) 0.6359(3) -0.0115(15) 0.0752(10) Uiso 1.000000 GR

loop_
_atom_site_aniso_label
_atom_site_aniso_U_11
_atom_site_aniso_U_22
_atom_site_aniso_U_33
_atom_site_aniso_U_12
_atom_site_aniso_U_13
_atom_site_aniso_U_23
O3 0.0139(7) 0.0415(8) 0.0334(8) -0.0020(6) 0.0037(6) -0.0176(7)
O1 0.0166(7) 0.0336(8) 0.0355(8) -0.0041(6) 0.0040(6) -0.0184(6)
C4 0.0131(9) 0.0217(9) 0.0208(9) -0.0018(7) 0.0034(7) -0.0058(8)
C5 0.0278(11) 0.0224(10) 0.0220(10) 0.0034(8) 0.0005(8) -0.0029(8)
C6 0.0291(11) 0.0376(12) 0.0240(11) -0.0038(9) 0.0078(9) -0.0036(9)
C7 0.0302(11) 0.0216(10) 0.0221(10) -0.0031(8) 0.0046(8) -0.0025(8)
C8 0.0294(11) 0.0228(10) 0.0446(13) 0.0059(9) -0.0000(10) -0.0025(9)
B10 0.0172(10) 0.0216(11) 0.0237(11) -0.0020(8) 0.0023(8) -0.0079(9)
C11 0.0281(11) 0.0572(15) 0.0298(12) 0.0077(10) -0.0065(9) -0.0141(11)
C12 0.0355(13) 0.0272(11) 0.0530(15) -0.0115(9) 0.0128(11) -0.0114(10)
C13 0.0286(11) 0.0381(12) 0.0436(14) 0.0045(9) 0.0097(10) -0.0115(10)
C14 0.0321(13) 0.0471(14) 0.0529(16) -0.0099(11) -0.0038(11) -0.0273(12)
N1 0.0171(8) 0.0235(8) 0.0245(8) 0.0006(6) 0.0059(6) -0.0089(7)
C1 0.0111(9) 0.0342(11) 0.0254(10) 0.0007(8) -0.0003(7) 0.0000(8)
C9 0.0213(11) 0.0768(18) 0.0393(13) 0.0085(11) 0.0069(10) -0.0145(13)
C3 0.0443(15) 0.0710(18) 0.0348(13) 0.0223(13) 0.0079(11) 0.0134(12)
C2 0.0267(12) 0.0467(15) 0.0770(19) -0.0104(11) 0.0038(12) 0.0048(13)

loop_
_atom_type_symbol
_atom_type_scat_dispersion_real
_atom_type_scat_dispersion_imag
_atom_type_scat_Cromer_Mann_a1
_atom_type_scat_Cromer_Mann_a2
_atom_type_scat_Cromer_Mann_a3
_atom_type_scat_Cromer_Mann_a4
_atom_type_scat_Cromer_Mann_b1
_atom_type_scat_Cromer_Mann_b2
_atom_type_scat_Cromer_Mann_b3
_atom_type_scat_Cromer_Mann_b4
_atom_type_scat_Cromer_Mann_c
_atom_type_scat_source
_atom_type_scat_dispersion_source
B 0.00156 0.00068 2.05450 1.33260 1.09790 0.70680 23.21850 1.02100 60.34980 0.14030 -0.19320 'International Tables Volume C Table 6.1.1.4 (pp. 500-502)' 'Brennan, Cowan, Rev. Sci. Instrum., 1992, 63, 850'
C 0.00313 0.00162 2.31000 1.02000 1.58860 0.86500 20.84390 10.20750 0.56870 51.65120 0.21560 'International Tables Volume C Table 6.1.1.4 (pp. 500-502)' 'Brennan, Cowan, Rev. Sci. Instrum., 1992, 63, 850'
H 0.00000 0.00000 0.49300 0.32291 0.14019 0.04081 10.51090 26.12570 3.14236 57.79970 0.00304 'International Tables Volume C Table 6.1.1.4 (pp. 500-502)' 'Brennan, Cowan, Rev. Sci. Instrum., 1992, 63, 850'
N 0.00612 0.00332 12.21260 3.13220 2.01250 1.16630 0.00570 9.89330 28.99750 0.58260 -11.52900 'International Tables Volume C Table 6.1.1.4 (pp. 500-502)' 'Brennan, Cowan, Rev. Sci. Instrum., 1992, 63, 850'
O 0.01085 0.00610 3.04850 2.28680 1.54630 0.86700 13.27710 5.70110 0.32390 32.90890 0.25080 'International Tables Volume C Table 6.1.1.4 (pp. 500-502)' 'Brennan, Cowan, Rev. Sci. Instrum., 1992, 63, 850'

loop_
_geom_angle_atom_site_label_1
_geom_angle_atom_site_label_2
_geom_angle_atom_site_label_3
_geom_angle
_geom_angle_site_symmetry_1
_geom_angle_site_symmetry_3
_geom_angle_publ_flag
C1 O3 C4 121.41(14) . . ?
B10 O1 C4 111.40(14) . . ?
O1 C4 O3 122.99(16) . . ?
N1 C4 O3 119.34(16) . . ?
N1 C4 O1 117.66(16) . . ?
C6 C5 H5 108.78(11) . . ?
B10 C5 H5 108.78(10) . . ?
B10 C5 C6 109.50(16) . . ?
C11 C5 H5 108.78(11) . . ?
C11 C5 C6 113.80(16) . . ?
C11 C5 B10 107.09(16) . . ?
H6a C6 C5 108.36(10) . . ?
H6b C6 C5 108.36(10) . . ?
H6b C6 H6a 107.4 . . ?
C13 C6 C5 115.70(17) . . ?
C13 C6 H6a 108.36(11) . . ?
C13 C6 H6b 108.36(12) . . ?
C8 C7 H7 108.48(11) . . ?
B10 C7 H7 108.48(10) . . ?
B10 C7 C8 110.08(16) . . ?
C12 C7 H7 108.48(11) . . ?
C12 C7 C8 113.75(17) . . ?
C12 C7 B10 107.45(17) . . ?
H8a C8 C7 108.37(11) . . ?
H8b C8 C7 108.37(10) . . ?
H8b C8 H8a 107.4 . . ?
C13 C8 C7 115.62(17) . . ?
C13 C8 H8a 108.37(12) . . ?
C13 C8 H8b 108.37(11) . . ?
C5 B10 O1 110.19(15) . . ?
C7 B10 O1 110.30(15) . . ?
C7 B10 C5 108.70(15) . . ?
N1 B10 O1 94.01(13) 7_565 . ?
N1 B10 C5 116.80(16) 7_565 . ?
N1 B10 C7 115.88(16) 7_565 . ?
H11a C11 C5 108.57(11) . . ?
H11b C11 C5 108.57(11) . . ?
H11b C11 H11a 107.5 . . ?
C14 C11 C5 114.78(18) . . ?
C14 C11 H11a 108.57(13) . . ?
C14 C11 H11b 108.57(12) . . ?
H12a C12 C7 108.65(12) . . ?
H12b C12 C7 108.65(11) . . ?
H12b C12 H12a 107.6 . . ?
C14 C12 C7 114.45(18) . . ?
C14 C12 H12a 108.65(12) . . ?
C14 C12 H12b 108.65(13) . . ?
C8 C13 C6 115.33(17) . . ?
H13a C13 C6 108.44(12) . . ?
H13a C13 C8 108.44(12) . . ?
H13b C13 C6 108.44(11) . . ?
H13b C13 C8 108.44(12) . . ?
H13b C13 H13a 107.5 . . ?
C12 C14 C11 113.87(18) . . ?
H14a C14 C11 108.78(12) . . ?
H14a C14 C12 108.78(12) . . ?
H14b C14 C11 108.78(13) . . ?
H14b C14 C12 108.78(13) . . ?
H14b C14 H14a 107.7 . . ?
B10 N1 C4 143.07(15) 7_565 . ?
N1 N1 C4 107.10(17) 7_565 . ?
N1 N1 B10 109.82(17) 7_565 7_565 ?
C9 C1 O3 101.32(15) . . ?
C3 C1 O3 109.19(17) . . ?
C3 C1 C9 110.89(19) . . ?
C2 C1 O3 110.10(16) . . ?
C2 C1 C9 111.41(19) . . ?
C2 C1 C3 113.3(2) . . ?
H9a C9 C1 109.5 . . ?
H9b C9 C1 109.5 . . ?
H9b C9 H9a 109.5 . . ?
H9c C9 C1 109.5 . . ?
H9c C9 H9a 109.5 . . ?
H9c C9 H9b 109.5 . . ?
H3a C3 C1 109.5 . . ?
H3b C3 C1 109.5 . . ?
H3b C3 H3a 109.5 . . ?
H3c C3 C1 109.5 . . ?
H3c C3 H3a 109.5 . . ?
H3c C3 H3b 109.5 . . ?
H2a C2 C1 109.5 . . ?
H2b C2 C1 109.5 . . ?
H2b C2 H2a 109.5 . . ?
H2c C2 C1 109.5 . . ?
H2c C2 H2a 109.5 . . ?
H2c C2 H2b 109.5 . . ?

loop_
_geom_bond_atom_site_label_1
_geom_bond_atom_site_label_2
_geom_bond_distance
_geom_bond_site_symmetry_2
_geom_bond_publ_flag
O3 C4 1.311(2) . ?
O3 C1 1.495(2) . ?
O1 C4 1.284(2) . ?
O1 B10 1.576(2) . ?
C4 N1 1.302(2) . ?
C5 H5 1.0000 . ?
C5 C6 1.537(3) . ?
C5 B10 1.590(3) . ?
C5 C11 1.546(3) . ?
C6 H6a 0.9900 . ?
C6 H6b 0.9900 . ?
C6 C13 1.526(3) . ?
C7 H7 1.0000 . ?
C7 C8 1.531(3) . ?
C7 B10 1.593(3) . ?
C7 C12 1.541(3) . ?
C8 H8a 0.9900 . ?
C8 H8b 0.9900 . ?
C8 C13 1.528(3) . ?
B10 N1 1.607(2) 7_565 ?
C11 H11a 0.9900 . ?
C11 H11b 0.9900 . ?
C11 C14 1.552(4) . ?
C12 H12a 0.9900 . ?
C12 H12b 0.9900 . ?
C12 C14 1.537(3) . ?
C13 H13a 0.9900 . ?
C13 H13b 0.9900 . ?
C14 H14a 0.9900 . ?
C14 H14b 0.9900 . ?
N1 N1 1.425(3) 7_565 ?
C1 C9 1.522(3) . ?
C1 C3 1.499(3) . ?
C1 C2 1.504(3) . ?
C9 H9a 0.9800 . ?
C9 H9b 0.9800 . ?
C9 H9c 0.9800 . ?
C3 H3a 0.9800 . ?
C3 H3b 0.9800 . ?
C3 H3c 0.9800 . ?
C2 H2a 0.9800 . ?
C2 H2b 0.9800 . ?
C2 H2c 0.9800 . ?

loop_
_geom_torsion_atom_site_label_1
_geom_torsion_atom_site_label_2
_geom_torsion_atom_site_label_3
_geom_torsion_atom_site_label_4
_geom_torsion
_geom_torsion_site_symmetry_1
_geom_torsion_site_symmetry_2
_geom_torsion_site_symmetry_3
_geom_torsion_site_symmetry_4
_geom_torsion_publ_flag
O3 C4 O1 B10 -178.41(18) . . . . ?
O3 C4 N1 B10 -0.5(3) . . . 7_565 ?
O3 C4 N1 N1 178.0(2) . . . 7_565 ?
O1 C4 N1 B10 -179.46(16) . . . 7_565 ?
O1 C4 N1 N1 -0.90(19) . . . 7_565 ?
O1 B10 C5 C6 179.26(15) . . . . ?
O1 B10 C5 C11 -56.92(16) . . . . ?
O1 B10 C7 C8 -179.50(15) . . . . ?
O1 B10 C7 C12 56.13(17) . . . . ?
O1 B10 N1 C4 -179.15(15) . . 7_565 7_565 ?
O1 B10 N1 N1 -0.61(17) . . 7_565 . ?
C4 N1 B10 C5 64.1(3) . . 7_565 7_565 ?
C4 N1 B10 C7 -66.0(3) . . 7_565 7_565 ?
C4 N1 N1 C4 180.0(2) . . 7_565 7_565 ?
C4 N1 N1 B10 0.92(16) . . 7_565 . ?
C5 C6 C13 C8 -41.2(2) . . . . ?
C5 B10 C7 C8 59.58(17) . . . . ?
C5 B10 C7 C12 -64.78(17) . . . . ?
C5 B10 N1 N1 114.42(19) . . 7_565 . ?
C5 C11 C14 C12 45.0(2) . . . . ?
C6 C13 C8 C7 40.7(2) . . . . ?
C7 B10 N1 N1 -115.48(19) . . 7_565 . ?
C7 C12 C14 C11 -45.3(2) . . . . ?
B10 N1 N1 B10 180.0(2) . 7_565 . 7_565 ?
